data_4003122
loop_
_publ_author_name
'Liu, Mei'
'Zhao, Jiangtao'
'Luo, Zhenlin'
'Sun, Zhihu'
'Pan, Nan'
'Ding, Huaiyi'
'Wang, Xiaoping'

_publ_section_title
;
 Unveiling Solvent-Related Effect on Phase Transformations in CsBr--PbBr2
 System: Coordination and Ratio of Precursors
;
_journal_issue 17
_journal_name_full 'Chemistry of Materials'
_journal_page_first 5846
_journal_paper_doi 10.1021/acs.chemmater.8b00537
_journal_volume 30
_journal_year 2018
_chemical_formula_sum 'Br3 H2 O Pb1.5'
_chemical_formula_weight 568.53
_space_group_crystal_system monoclinic
_space_group_IT_number 11
_space_group_name_Hall '-P 2yb'
_space_group_name_H-M_alt 'P 1 21/m 1'
_atom_sites_solution_hydrogens difmap
_audit_creation_method SHELXL-2013
_cell_angle_alpha 90
_cell_angle_beta 101.398(6)
_cell_angle_gamma 90
_cell_formula_units_Z 4
_cell_length_a 12.2606(7)
_cell_length_b 4.3331(2)
_cell_length_c 12.5000(8)
_cell_measurement_reflns_used 2039
_cell_measurement_temperature 298(2)
_cell_measurement_theta_max 36.1430
_cell_measurement_theta_min 4.0270
_cell_volume 650.98(6)
_computing_cell_refinement 'CrysAlisPro (Agilent Technologies)'
_computing_data_collection 'CrysAlisPro (Agilent Technologies)'
_computing_data_reduction 'CrysAlisPro (Agilent Technologies)'
_computing_molecular_graphics 'Ortep-3 (L. J. Farrugia, 2001)'
_computing_publication_material SHELXL-2013
_computing_structure_refinement 'SHELXL-2013 (Sheldrick, 2013)'
_computing_structure_solution 'SHELXS-97 (Sheldrick, 1997)'
_diffrn_ambient_temperature 298(2)
_diffrn_detector_area_resol_mean 15.9149
_diffrn_measured_fraction_theta_full 0.998
_diffrn_measured_fraction_theta_max 0.947
_diffrn_measurement_device_type 'Gemini S Ultra, Agilent Technologies'
_diffrn_measurement_method '\w scans'
_diffrn_radiation_source 'Enhance (Mo) X-ray Source'
_diffrn_radiation_type MoK\a
_diffrn_radiation_wavelength 0.71073
_diffrn_reflns_av_R_equivalents 0.0613
_diffrn_reflns_av_unetI/netI 0.1027
_diffrn_reflns_Laue_measured_fraction_full 0.998
_diffrn_reflns_Laue_measured_fraction_max 0.947
_diffrn_reflns_limit_h_max 20
_diffrn_reflns_limit_h_min -16
_diffrn_reflns_limit_k_max 7
_diffrn_reflns_limit_k_min -7
_diffrn_reflns_limit_l_max 16
_diffrn_reflns_limit_l_min -21
_diffrn_reflns_number 6433
_diffrn_reflns_point_group_measured_fraction_full 0.998
_diffrn_reflns_point_group_measured_fraction_max 0.947
_diffrn_reflns_theta_full 30.000
_diffrn_reflns_theta_max 37.580
_diffrn_reflns_theta_min 3.325
_exptl_absorpt_coefficient_mu 57.073
_exptl_absorpt_correction_T_max 1.00000
_exptl_absorpt_correction_T_min 0.05286
_exptl_absorpt_correction_type multi-scan
_exptl_absorpt_process_details
;
CrysAlisPro 1.171.38.43f (Rigaku Oxford Diffraction, 2015)
Empirical absorption correction using spherical harmonics,
 implemented in SCALE3 ABSPACK scaling algorithm.
;
_exptl_crystal_colour colorless
_exptl_crystal_density_diffrn 5.801
_exptl_crystal_description block
_exptl_crystal_F_000 952
_exptl_crystal_size_max 0.120
_exptl_crystal_size_mid 0.110
_exptl_crystal_size_min 0.100
_refine_diff_density_max 7.692
_refine_diff_density_min -8.201
_refine_diff_density_rms 0.966
_refine_ls_extinction_coef 0.044(2)
_refine_ls_extinction_expression Fc^*^=kFc[1+0.001xFc^2^\l^3^/sin(2\q)]^-1/4^
_refine_ls_extinction_method SHELXL
_refine_ls_goodness_of_fit_ref 1.050
_refine_ls_hydrogen_treatment constr
_refine_ls_matrix_type full
_refine_ls_number_parameters 72
_refine_ls_number_reflns 3602
_refine_ls_number_restraints 0
_refine_ls_restrained_S_all 1.050
_refine_ls_R_factor_all 0.1218
_refine_ls_R_factor_gt 0.0811
_refine_ls_shift/su_max 0.000
_refine_ls_shift/su_mean 0.000
_refine_ls_structure_factor_coef Fsqd
_refine_ls_weighting_details 'w=1/[\s^2^(Fo^2^)+(0.1022P)^2^+16.6455P] where P=(Fo^2^+2Fc^2^)/3'
_refine_ls_weighting_scheme calc
_refine_ls_wR_factor_gt 0.1895
_refine_ls_wR_factor_ref 0.2260
_reflns_Friedel_coverage 0.000
_reflns_number_gt 2415
_reflns_number_total 3602
_reflns_threshold_expression 'I > 2\s(I)'
_cod_data_source_file cm8b00537_si_001.cif
_cod_data_source_block shelxl
_cod_original_sg_symbol_H-M 'P 21/m'
_cod_original_formula_sum 'H2 Br3 O Pb1.50'
_cod_database_code 4003122
_shelx_space_group_comment
;
The symmetry employed for this shelxl refinement is uniquely defined
by the following loop, which should always be used as a source of
symmetry information in preference to the above space-group names.
They are only intended as comments.
;
_shelx_estimated_absorpt_t_min 0.056
_shelx_estimated_absorpt_t_max 0.070
_shelxl_version_number 2013-4

loop_
_space_group_symop_operation_xyz
'x, y, z'
'-x, y+1/2, -z'
'-x, -y, -z'
'x, -y-1/2, z'

loop_
_atom_site_label
_atom_site_type_symbol
_atom_site_fract_x
_atom_site_fract_y
_atom_site_fract_z
_atom_site_U_iso_or_equiv
_atom_site_adp_type
_atom_site_occupancy
_atom_site_site_symmetry_order
_atom_site_calc_flag
_atom_site_refinement_flags_posn
_atom_site_refinement_flags_adp
_atom_site_refinement_flags_occupancy
Pb1 Pb 0.57429(7) 0.2500 0.19514(8) 0.0280(2) Uani 1 2 d S T P
Pb2 Pb 0.19173(8) 0.7500 0.06529(8) 0.0343(3) Uani 1 2 d S T P
Pb3 Pb -0.04401(8) 0.2500 0.32390(9) 0.0363(3) Uani 1 2 d S T P
Br2 Br 0.36655(16) 0.2500 -0.01003(16) 0.0217(4) Uani 1 2 d S T P
Br5 Br 0.10162(16) -0.2500 0.44369(17) 0.0223(4) Uani 1 2 d S T P
Br3 Br 0.17952(15) 0.2500 0.22513(17) 0.0213(4) Uani 1 2 d S T P
Br4 Br -0.05623(16) 0.7500 0.10334(18) 0.0240(4) Uani 1 2 d S T P
Br1 Br 0.42723(15) 0.7500 0.23983(17) 0.0211(4) Uani 1 2 d S T P
Br6 Br -0.23373(16) -0.2500 0.30929(18) 0.0242(4) Uani 1 2 d S T P
O1 O 0.5818(14) 0.2500 0.3989(13) 0.026(3) Uani 1 2 d S T P
H1 H 0.6119 0.0706 0.4323 0.039 Uiso 1 1 d R U .
O2 O 0.6308(16) 0.7500 0.5325(17) 0.037(4) Uani 1 2 d GS T P
H2 H 0.5913 0.8158 0.5755 0.055 Uiso 1 1 d G U .

loop_
_atom_site_aniso_label
_atom_site_aniso_U_11
_atom_site_aniso_U_22
_atom_site_aniso_U_33
_atom_site_aniso_U_23
_atom_site_aniso_U_13
_atom_site_aniso_U_12
Pb1 0.0275(4) 0.0271(4) 0.0309(4) 0.000 0.0093(3) 0.000
Pb2 0.0463(6) 0.0326(4) 0.0239(4) 0.000 0.0071(3) 0.000
Pb3 0.0298(5) 0.0350(5) 0.0395(5) 0.000 -0.0044(3) 0.000
Br2 0.0198(8) 0.0273(8) 0.0166(8) 0.000 -0.0002(6) 0.000
Br5 0.0210(8) 0.0242(8) 0.0208(8) 0.000 0.0020(6) 0.000
Br3 0.0198(8) 0.0248(8) 0.0187(8) 0.000 0.0020(6) 0.000
Br4 0.0170(8) 0.0309(9) 0.0226(9) 0.000 0.0001(6) 0.000
Br1 0.0159(8) 0.0227(8) 0.0234(9) 0.000 0.0006(6) 0.000
Br6 0.0173(8) 0.0293(9) 0.0247(9) 0.000 0.0012(6) 0.000
O1 0.036(8) 0.023(6) 0.016(6) 0.000 -0.004(5) 0.000
O2 0.035(9) 0.041(10) 0.032(9) 0.000 -0.001(7) 0.000

loop_
_atom_type_symbol
_atom_type_description
_atom_type_scat_dispersion_real
_atom_type_scat_dispersion_imag
_atom_type_scat_source
Pb Pb -3.3944 10.1111 'International Tables Vol C Tables 4.2.6.8 and 6.1.1.4'
Br Br -0.2901 2.4595 'International Tables Vol C Tables 4.2.6.8 and 6.1.1.4'
H H 0.0000 0.0000 'International Tables Vol C Tables 4.2.6.8 and 6.1.1.4'
O O 0.0106 0.0060 'International Tables Vol C Tables 4.2.6.8 and 6.1.1.4'

loop_
_geom_angle_atom_site_label_1
_geom_angle_atom_site_label_2
_geom_angle_atom_site_label_3
_geom_angle
_geom_angle_site_symmetry_1
_geom_angle_site_symmetry_3
O1 Pb1 Br1 73.2(2) . .
O1 Pb1 Br1 73.2(2) . 1_545
Br1 Pb1 Br1 94.85(6) . 1_545
O1 Pb1 Br2 131.6(4) . .
Br1 Pb1 Br2 74.62(5) . .
Br1 Pb1 Br2 74.61(5) 1_545 .
Br3 Pb2 Br3 93.65(6) . 1_565
Br3 Pb2 Br4 73.84(5) . .
Br3 Pb2 Br4 73.84(5) 1_565 .
Br5 Pb3 Br5 92.03(6) 1_565 .
Br5 Pb3 Br5 76.01(5) 1_565 3_556
Br5 Pb3 Br5 76.01(5) . 3_556
Br5 Pb3 Br6 151.66(7) 1_565 .
Br5 Pb3 Br6 83.84(4) . .
Br5 Pb3 Br6 75.78(5) 3_556 .
Br5 Pb3 Br6 83.84(4) 1_565 1_565
Br5 Pb3 Br6 151.65(7) . 1_565
Br5 Pb3 Br6 75.78(5) 3_556 1_565
Br6 Pb3 Br6 86.65(5) . 1_565
Br5 Pb3 Br3 74.02(5) 1_565 .
Br5 Pb3 Br3 74.02(5) . .
Br5 Pb3 Br3 136.29(6) 3_556 .
Br6 Pb3 Br3 130.60(4) . .
Br6 Pb3 Br3 130.60(4) 1_565 .
Pb3 Br5 Pb3 92.03(6) 1_545 .
Pb3 Br5 Pb3 103.99(5) 1_545 3_556
Pb3 Br5 Pb3 103.99(5) . 3_556
Pb2 Br3 Pb2 93.65(6) 1_545 .
Pb2 Br3 Pb3 114.68(5) 1_545 .
Pb2 Br3 Pb3 114.68(5) . .
Pb1 Br1 Pb1 94.85(6) . 1_565
Pb3 Br6 Pb3 86.65(5) 1_545 .
Pb1 O1 H1 112.7 . .

loop_
_geom_bond_atom_site_label_1
_geom_bond_atom_site_label_2
_geom_bond_distance
_geom_bond_site_symmetry_2
Pb1 O1 2.531(16) .
Pb1 Br1 2.9420(13) .
Pb1 Br1 2.9420(13) 1_545
Pb1 Br2 3.238(2) .
Pb2 Br3 2.9709(15) .
Pb2 Br3 2.9709(15) 1_565
Pb2 Br4 3.169(2) .
Pb3 Br5 3.0112(16) 1_565
Pb3 Br5 3.0112(16) .
Pb3 Br5 3.122(2) 3_556
Pb3 Br6 3.1575(15) .
Pb3 Br6 3.1575(15) 1_565
Pb3 Br3 3.221(2) .
Br5 Pb3 3.0112(16) 1_545
Br5 Pb3 3.122(2) 3_556
Br3 Pb2 2.9709(15) 1_545
Br1 Pb1 2.9420(13) 1_565
Br6 Pb3 3.1575(15) 1_545
O1 H1 0.9237 .
O2 H2 0.8415 .
